data_7242351
loop_
_publ_author_name
'Siddique, Armeen'
'I., Mantasha'
'Rawat, Poonam'
'Singh, Ram Niwas'
'Shahid, M.'
'Trivedi, Sweta'
'Gautam, Anshu'
'Zeeshan, Mohd'

_publ_section_title
;
 A new Zn(ii) MOF assembled from metal--organic cubes (MOCs) as a highly
 efficient adsorbent for cationic dyes
;
_journal_issue 11
_journal_name_full CrystEngComm
_journal_page_first 2316
_journal_page_last 2325
_journal_paper_doi 10.1039/D0CE01577F
_journal_volume 23
_journal_year 2021
_chemical_absolute_configuration unk
_chemical_formula_moiety 'C28 H36 N6 O12 S4 Zn3, C2 H6 O S'
_chemical_formula_sum 'C30 H42 N6 O13 S5 Zn3'
_chemical_formula_weight 1051.22
_space_group_crystal_system monoclinic
_space_group_IT_number 9
_space_group_name_Hall 'C -2yc'
_space_group_name_H-M_alt 'C 1 c 1'
_symmetry_Int_Tables_number 9
_atom_sites_solution_primary iterative
_audit_creation_date 2019-05-24
_audit_creation_method
;
Olex2 1.2
(compiled 2018.05.29 svn.r3508 for OlexSys, GUI svn.r5506)
;
_audit_update_record
;
2020-10-30 deposited with the CCDC.	2021-01-29 downloaded from the CCDC.
;
_cell_angle_alpha 90
_cell_angle_beta 107.211(2)
_cell_angle_gamma 90
_cell_formula_units_Z 4
_cell_length_a 12.3623(10)
_cell_length_b 22.090(2)
_cell_length_c 16.5066(13)
_cell_measurement_reflns_used 9645
_cell_measurement_temperature 100(2)
_cell_volume 4305.8(6)
_computing_cell_refinement 'SAINT V8.38A (?, 2016)'
_computing_data_reduction 'SAINT V8.38A (?, 2016)'
_computing_molecular_graphics 'Olex2 (Dolomanov et al., 2009)'
_computing_publication_material 'Olex2 (Dolomanov et al., 2009)'
_computing_structure_refinement 'olex2.refine (Bourhis et al., 2015)'
_computing_structure_solution 'olex2.solve (Bourhis et al., 2015)'
_diffrn_ambient_temperature 100(2)
_diffrn_measured_fraction_theta_full 0.9959
_diffrn_measured_fraction_theta_max 0.9959
_diffrn_measurement_device_type 'Bruker APEX-II CCD'
_diffrn_measurement_method '\f and \w scans'
_diffrn_radiation_type 'Mo K\a'
_diffrn_radiation_wavelength 0.71073
_diffrn_reflns_av_R_equivalents 0.1186
_diffrn_reflns_av_unetI/netI 0.1062
_diffrn_reflns_limit_h_max 16
_diffrn_reflns_limit_h_min -16
_diffrn_reflns_limit_k_max 29
_diffrn_reflns_limit_k_min -29
_diffrn_reflns_limit_l_max 22
_diffrn_reflns_limit_l_min -22
_diffrn_reflns_number 30056
_diffrn_reflns_theta_full 25.0496
_diffrn_reflns_theta_max 25.05
_diffrn_reflns_theta_min 2.25
_diffrn_standards_number 0
_exptl_absorpt_coefficient_mu 1.965
_exptl_absorpt_correction_T_max 0.7457
_exptl_absorpt_correction_T_min 0.6160
_exptl_absorpt_correction_type multi-scan
_exptl_absorpt_process_details
;
SADABS-2016/2 (Bruker,2016/2) was used for absorption correction.
wR2(int) was 0.1315 before and 0.0724 after correction.
The Ratio of minimum to maximum transmission is 0.8261.
The \l/2 correction factor is Not present.
;
_exptl_crystal_colour colourless
_exptl_crystal_colour_primary colourless
_exptl_crystal_density_diffrn 1.6215
_exptl_crystal_description block
_exptl_crystal_F_000 2159.0596
_exptl_crystal_size_max 0.4
_exptl_crystal_size_mid 0.28
_exptl_crystal_size_min 0.18
_refine_diff_density_max 2.3123
_refine_diff_density_min -1.4930
_refine_diff_density_rms 0.2524
_refine_ls_abs_structure_details 'Flack, H. D. (1983). Acta Cryst. A39, 876-881.'
_refine_ls_abs_structure_Flack 0.47(6)
_refine_ls_d_res_high 0.8393
_refine_ls_d_res_low 9.0463
_refine_ls_extinction_expression Fc^*^=kFc[1+0.001xFc^2^\l^3^/sin(2\q)]^-1/4^
_refine_ls_goodness_of_fit_ref 1.0389
_refine_ls_hydrogen_treatment constr
_refine_ls_matrix_type full
_refine_ls_number_constraints 64
_refine_ls_number_parameters 525
_refine_ls_number_reflns 7588
_refine_ls_number_restraints 2
_refine_ls_restrained_S_all 1.0389
_refine_ls_R_factor_all 0.0896
_refine_ls_R_factor_gt 0.0824
_refine_ls_shift/su_max 3.0721
_refine_ls_shift/su_mean 0.0577
_refine_ls_structure_factor_coef Fsqd
_refine_ls_weighting_details 'w=1/[\s^2^(Fo^2^)+(0.1195P)^2^+112.3430P] where P=(Fo^2^+2Fc^2^)/3'
_refine_ls_weighting_scheme calc
_refine_ls_wR_factor_gt 0.2197
_refine_ls_wR_factor_ref 0.2270
_reflns_Friedel_coverage 0.993
_reflns_limit_h_max 14
_reflns_limit_h_min -14
_reflns_limit_k_max 26
_reflns_limit_k_min -26
_reflns_limit_l_max 19
_reflns_limit_l_min -19
_reflns_number_gt 6809
_reflns_number_total 7588
_reflns_threshold_expression I>=2u(I)
_cod_data_source_file d0ce01577f2.cif
_cod_data_source_block 14aprac2m_a
_cod_depositor_comments 'Adding full bibliography for 7242351.cif.'
_cod_original_cell_volume 4305.8(7)
_cod_original_sg_symbol_Hall ' C -2yc'
_cod_database_code 7242351
_olex2_refinement_description
;
1. Fixed Uiso
 At 1.2 times of:
  All C(H) groups
 At 1.5 times of:
  All C(H,H,H) groups
2. Restrained distances
3.a Aromatic/amide H refined with riding coordinates:
 C3(H3), C4(H4), C7(H7), C8(H8), C16(H16), C15(H15), C12(H12), C11(H11),
 C18(H18), C20(H20), C19(H19), C17(H17)
3.b Idealised Me refined as rotating group:
 C21(H21a,H21b,H21c), C28(H28a,H28b,H28c), C30(H30a,H30b,H30c), C23(H23a,H23b,
 H23c), C24(H24a,H24b,H24c), C27(H27a,H27b,H27c), C25(H25a,H25b,H25c), C29(H29a,
 H29b,H29c), C26(H26a,H26b,H26c), C22(H22a,H22b,H22c)
;
_olex2_submission_special_instructions 'No special instructions were received'

loop_
_space_group_symop_id
_space_group_symop_operation_xyz
1 x,y,z
2 x,-y,z+1/2
3 x+1/2,y+1/2,z
4 x+1/2,-y+1/2,z+1/2

loop_
_atom_site_label
_atom_site_type_symbol
_atom_site_fract_x
_atom_site_fract_y
_atom_site_fract_z
_atom_site_U_iso_or_equiv
_atom_site_adp_type
_atom_site_occupancy
_atom_site_refinement_flags_posn
Zn1 Zn -0.34179(8) -0.58937(5) -0.43457(7) 0.0028(3) Uani 1.000000 .
Zn2 Zn -0.32567(8) -0.40970(5) -0.39955(8) 0.0054(3) Uani 1.000000 .
Zn3 Zn -0.82332(8) -0.50019(5) -0.39401(8) 0.0034(3) Uani 1.000000 .
S1 S -0.9876(3) -0.4954(4) -0.5985(3) 0.089(3) Uani 1.000000 .
S2 S -0.7708(3) -0.6513(2) -0.3653(2) 0.0477(11) Uani 1.000000 .
S3 S -0.8913(3) -0.3545(2) -0.4414(3) 0.0546(13) Uani 1.000000 .
S4 S -0.6621(3) -0.5162(3) -0.1903(2) 0.0711(19) Uani 1.000000 .
O1 O -0.4977(8) -0.6646(6) -0.4866(8) 0.047(3) Uani 1.000000 .
O2 O -0.4005(8) -0.6312(6) -0.5637(7) 0.048(3) Uani 1.000000 .
O3 O -0.7795(9) -0.8657(7) -0.8005(6) 0.050(3) Uani 1.000000 .
O4 O -0.7019(10) -0.8231(7) -0.8935(7) 0.057(4) Uani 1.000000 .
O5 O -0.3806(10) -0.3498(7) -0.5105(7) 0.058(4) Uani 1.000000 .
O6 O -0.4896(10) -0.3214(6) -0.4311(8) 0.057(4) Uani 1.000000 .
O7 O -0.6709(10) -0.1599(8) -0.8379(8) 0.064(4) Uani 1.000000 .
O8 O -0.7808(8) -0.1263(5) -0.7600(6) 0.036(3) Uani 1.000000 .
O9 O -0.7856(9) -0.5192(9) -0.2506(8) 0.076(5) Uani 1.000000 .
O10 O -0.8360(6) -0.6020(5) -0.4225(6) 0.036(3) Uani 1.000000 .
O11 O -0.8146(9) -0.3967(7) -0.3730(7) 0.055(4) Uani 1.000000 .
O13 O -0.8742(9) -0.4817(8) -0.5412(7) 0.067(4) Uani 1.000000 .
N1 N -0.0066(9) -0.5033(6) -0.3972(8) 0.033(3) Uani 1.000000 .
N2 N -0.1731(10) -0.4743(6) -0.3849(10) 0.044(4) Uani 1.000000 .
N3 N -0.1820(9) -0.5341(7) -0.4124(7) 0.032(3) Uani 1.000000 .
N4 N -0.4671(10) -0.4686(6) -0.3873(7) 0.031(3) Uani 1.000000 .
N5 N -0.4739(9) -0.5296(6) -0.4034(8) 0.031(3) Uani 1.000000 .
N6 N -0.6387(10) -0.5010(5) -0.3866(8) 0.038(3) Uani 1.000000 .
C1 C -0.4711(11) -0.6637(9) -0.5551(10) 0.038(4) Uani 1.000000 .
C2 C -0.5346(13) -0.7060(9) -0.6236(10) 0.043(5) Uani 1.000000 .
C3 C -0.6173(14) -0.7456(9) -0.6109(12) 0.055(5) Uani 1.000000 .
H3 H -0.6341(14) -0.7454(9) -0.5584(12) 0.066(6) Uiso 1.000000 R
C4 C -0.6739(15) -0.7848(9) -0.6746(11) 0.051(5) Uani 1.000000 .
H4 H -0.7284(15) -0.8125(9) -0.6661(11) 0.061(6) Uiso 1.000000 R
C5 C -0.6487(15) -0.7826(8) -0.7528(11) 0.045(4) Uani 1.000000 .
C6 C -0.7154(14) -0.8289(9) -0.8193(12) 0.052(5) Uani 1.000000 .
C7 C -0.5773(13) -0.7460(9) -0.7674(11) 0.045(4) Uani 1.000000 .
H7 H -0.5593(13) -0.7483(9) -0.8195(11) 0.054(5) Uiso 1.000000 R
C8 C -0.5231(18) -0.7009(8) -0.7048(11) 0.073(8) Uani 1.000000 .
H8 H -0.4809(18) -0.6687(8) -0.7187(11) 0.087(10) Uiso 1.000000 R
C9 C -0.4634(12) -0.3169(7) -0.4960(11) 0.037(4) Uani 1.000000 .
C10 C -0.5211(14) -0.2747(9) -0.5666(11) 0.047(4) Uani 1.000000 .
C11 C -0.6016(13) -0.2334(6) -0.5524(10) 0.036(4) Uani 1.000000 .
H11 H -0.6146(13) -0.2298(6) -0.4987(10) 0.043(5) Uiso 1.000000 R
C12 C -0.6597(10) -0.1991(8) -0.6210(10) 0.036(4) Uani 1.000000 .
H12 H -0.7164(10) -0.1724(8) -0.6139(10) 0.043(5) Uiso 1.000000 R
C13 C -0.6426(15) -0.2005(8) -0.6935(11) 0.041(4) Uani 1.000000 .
C14 C -0.7002(15) -0.1617(7) -0.7640(14) 0.064(7) Uani 1.000000 .
C15 C -0.5643(17) -0.2396(14) -0.7116(12) 0.087(10) Uani 1.000000 .
H15 H -0.5524(17) -0.2417(14) -0.7658(12) 0.105(12) Uiso 1.000000 R
C16 C -0.5042(17) -0.2755(11) -0.6425(12) 0.075(8) Uani 1.000000 .
H16 H -0.4479(17) -0.3021(11) -0.6507(12) 0.090(10) Uiso 1.000000 R
C17 C -0.0673(12) -0.4575(8) -0.3799(9) 0.038(4) Uani 1.000000 .
H17 H -0.0385(12) -0.4178(8) -0.3657(9) 0.046(5) Uiso 1.000000 R
C18 C -0.0788(11) -0.5497(7) -0.4138(10) 0.025(3) Uani 1.000000 .
H18 H -0.0586(11) -0.5896(7) -0.4253(10) 0.031(4) Uiso 1.000000 R
C19 C -0.5768(12) -0.5465(9) -0.4063(13) 0.043(4) Uani 1.000000 .
H19 H -0.6050(12) -0.5863(9) -0.4206(13) 0.051(5) Uiso 1.000000 R
C20 C -0.5637(11) -0.4524(8) -0.3775(10) 0.037(4) Uani 1.000000 .
H20 H -0.5812(11) -0.4121(8) -0.3655(10) 0.044(5) Uiso 1.000000 R
C21 C -0.6575(14) -0.5722(9) -0.1074(11) 0.056(5) Uani 1.000000 .
H21a H -0.711(9) -0.561(3) -0.076(6) 0.084(8) Uiso 1.000000 GR
H21b H -0.679(11) -0.6121(15) -0.1334(14) 0.084(8) Uiso 1.000000 GR
H21c H -0.581(3) -0.574(5) -0.068(5) 0.084(8) Uiso 1.000000 GR
C22 C -0.6561(18) -0.4501(10) -0.1317(15) 0.112(13) Uani 1.000000 .
H22a H -0.67(2) -0.4152(14) -0.170(2) 0.169(19) Uiso 1.000000 GR
H22b H -0.713(15) -0.452(5) -0.101(13) 0.169(19) Uiso 1.000000 GR
H22c H -0.580(7) -0.446(6) -0.091(11) 0.169(19) Uiso 1.000000 GR
C23 C -0.8832(15) -0.6896(13) -0.3334(17) 0.116(14) Uani 1.000000 .
H23a H -0.876(14) -0.680(10) -0.274(5) 0.17(2) Uiso 1.000000 GR
H23b H -0.9572(15) -0.676(9) -0.369(11) 0.17(2) Uiso 1.000000 GR
H23c H -0.877(14) -0.7335(15) -0.340(16) 0.17(2) Uiso 1.000000 GR
C24 C -0.755(2) -0.7067(10) -0.4404(15) 0.117(14) Uani 1.000000 .
H24a H -0.829(3) -0.723(8) -0.472(11) 0.18(2) Uiso 1.000000 GR
H24b H -0.72(2) -0.688(3) -0.480(10) 0.18(2) Uiso 1.000000 GR
H24c H -0.707(18) -0.740(6) -0.410(2) 0.18(2) Uiso 1.000000 GR
C25 C -0.9731(19) -0.5661(12) -0.6525(15) 0.149(17) Uani 1.000000 .
H25a H -0.903(15) -0.565(6) -0.669(19) 0.22(3) Uiso 1.000000 GR
H25b H -0.97(3) -0.6003(18) -0.614(7) 0.22(3) Uiso 1.000000 GR
H25c H -1.038(14) -0.571(7) -0.703(12) 0.22(3) Uiso 1.000000 GR
C26 C -1.0112(14) -0.4421(11) -0.6844(11) 0.062(6) Uani 1.000000 .
H26a H -0.939(2) -0.424(5) -0.685(6) 0.093(9) Uiso 1.000000 GR
H26b H -1.045(12) -0.4631(17) -0.7384(13) 0.093(9) Uiso 1.000000 GR
H26c H -1.063(11) -0.410(4) -0.677(5) 0.093(9) Uiso 1.000000 GR
C27 C -0.8016(13) -0.3139(8) -0.4832(15) 0.071(8) Uani 1.000000 .
H27a H -0.789(12) -0.274(3) -0.457(8) 0.106(12) Uiso 1.000000 GR
H27b H -0.729(5) -0.335(4) -0.472(10) 0.106(12) Uiso 1.000000 GR
H27c H -0.836(7) -0.310(7) -0.545(2) 0.106(12) Uiso 1.000000 GR
C28 C -0.9262(12) -0.2936(8) -0.3805(14) 0.061(7) Uani 1.000000 .
H28a H -0.892(11) -0.302(4) -0.3199(14) 0.092(10) Uiso 1.000000 GR
H28b H -0.897(12) -0.2554(13) -0.395(7) 0.092(10) Uiso 1.000000 GR
H28c H -1.0086(13) -0.291(5) -0.393(8) 0.092(10) Uiso 1.000000 GR
S5 S -0.8433(3) -0.9551(3) -0.6095(3) 0.091(2) Uani 1.000000 .
O12 O -0.8887(8) -0.9818(7) -0.5415(8) 0.064(4) Uani 1.000000 .
C29 C -0.739(2) -0.906(6) -0.621(2) 0.64(11) Uani 1.000000 .
H29a H -0.72(14) -0.92(7) -0.67(7) 0.96(17) Uiso 1.000000 GR
H29b H -0.76(8) -0.864(9) -0.62(15) 0.96(17) Uiso 1.000000 GR
H29c H -0.67(7) -0.91(8) -0.57(8) 0.96(17) Uiso 1.000000 GR
C30 C -0.831(2) -1.0174(12) -0.6576(18) 0.137(14) Uani 1.000000 .
H30a H -0.85(3) -1.0516(19) -0.629(13) 0.20(2) Uiso 1.000000 GR
H30b H -0.88(2) -1.015(6) -0.717(6) 0.20(2) Uiso 1.000000 GR
H30c H -0.751(5) -1.023(8) -0.656(19) 0.20(2) Uiso 1.000000 GR

loop_
_atom_site_aniso_label
_atom_site_aniso_U_11
_atom_site_aniso_U_22
_atom_site_aniso_U_33
_atom_site_aniso_U_12
_atom_site_aniso_U_13
_atom_site_aniso_U_23
Zn1 -0.0022(5) 0.0007(6) 0.0082(5) 0.0014(4) -0.0017(4) -0.0003(5)
Zn2 -0.0007(6) 0.0070(7) 0.0078(5) -0.0033(5) -0.0021(4) -0.0048(6)
Zn3 -0.0036(4) 0.0062(5) 0.0058(5) 0.0002(4) -0.0027(3) 0.0004(6)
S1 0.039(3) 0.173(8) 0.053(3) -0.040(4) 0.008(3) 0.019(4)
S2 0.045(3) 0.030(2) 0.068(3) -0.0039(19) 0.016(2) -0.000(2)
S3 0.031(2) 0.044(3) 0.090(4) -0.000(2) 0.019(2) -0.001(2)
S4 0.035(3) 0.138(6) 0.031(3) -0.024(3) -0.004(2) 0.021(3)
O1 0.026(6) 0.041(7) 0.074(9) -0.014(5) 0.015(6) -0.008(6)
O2 0.028(6) 0.063(8) 0.052(8) -0.018(6) 0.011(5) -0.005(6)
O3 0.048(8) 0.081(10) 0.028(7) -0.006(7) 0.020(6) -0.013(6)
O4 0.061(9) 0.067(10) 0.044(8) -0.005(7) 0.015(7) -0.012(7)
O5 0.077(10) 0.068(9) 0.028(7) 0.020(8) 0.015(7) 0.008(6)
O6 0.063(9) 0.036(8) 0.068(10) -0.002(6) 0.014(8) 0.013(7)
O7 0.073(11) 0.081(11) 0.043(8) 0.018(9) 0.024(8) 0.003(8)
O8 0.038(6) 0.030(6) 0.037(6) 0.012(5) 0.007(5) 0.006(5)
O9 0.037(8) 0.136(15) 0.049(9) -0.036(9) 0.005(6) 0.014(9)
O10 0.010(5) 0.019(5) 0.058(8) 0.015(3) -0.025(5) -0.020(4)
O11 0.044(7) 0.069(9) 0.044(8) -0.016(7) -0.002(6) -0.013(6)
O13 0.051(9) 0.117(13) 0.040(8) 0.002(9) 0.024(7) 0.014(8)
N1 0.019(6) 0.037(7) 0.050(9) 0.011(5) 0.017(6) 0.021(6)
N2 0.025(7) 0.026(7) 0.077(12) -0.006(6) 0.008(7) -0.025(7)
N3 0.026(6) 0.048(8) 0.015(6) -0.008(6) -0.006(5) 0.000(6)
N4 0.038(7) 0.029(7) 0.024(7) 0.002(6) 0.005(5) 0.002(5)
N5 0.022(6) 0.041(8) 0.030(7) 0.003(6) 0.006(5) 0.010(6)
N6 0.041(8) 0.028(7) 0.036(8) 0.010(6) -0.003(6) 0.007(6)
C1 0.011(7) 0.062(11) 0.045(10) 0.015(7) 0.017(7) 0.001(8)
C2 0.016(7) 0.078(15) 0.034(9) 0.018(8) 0.007(7) -0.005(9)
C3 0.056(12) 0.045(11) 0.069(14) -0.023(9) 0.029(10) -0.024(10)
C4 0.049(11) 0.054(11) 0.048(11) -0.015(9) 0.015(9) -0.031(9)
C5 0.062(12) 0.023(8) 0.045(11) -0.010(8) 0.009(9) -0.001(7)
C6 0.032(9) 0.058(12) 0.057(13) -0.038(9) -0.003(9) -0.014(10)
C7 0.048(10) 0.047(10) 0.040(10) -0.013(9) 0.011(8) -0.010(8)
C8 0.15(2) 0.016(9) 0.028(10) -0.025(11) -0.004(12) -0.005(7)
C9 0.025(8) 0.029(8) 0.051(12) -0.020(7) 0.001(7) 0.002(7)
C10 0.043(10) 0.044(11) 0.052(12) -0.000(9) 0.012(9) -0.002(9)
C11 0.052(10) 0.013(7) 0.054(10) 0.013(6) 0.031(8) 0.002(6)
C12 0.006(6) 0.049(10) 0.055(11) -0.002(6) 0.013(6) 0.011(8)
C13 0.060(12) 0.029(9) 0.029(9) 0.000(7) 0.005(8) -0.010(7)
C14 0.060(13) 0.007(7) 0.109(19) 0.019(8) -0.002(12) -0.013(9)
C15 0.085(17) 0.15(3) 0.041(12) 0.078(17) 0.038(12) 0.039(14)
C16 0.108(19) 0.078(15) 0.061(14) 0.070(15) 0.059(14) 0.018(12)
C17 0.036(9) 0.037(9) 0.032(10) -0.003(7) -0.005(7) 0.007(8)
C18 0.014(6) 0.021(7) 0.037(9) -0.001(5) 0.001(6) -0.005(6)
C19 0.020(7) 0.029(8) 0.074(14) 0.001(6) 0.005(8) 0.013(8)
C20 0.022(8) 0.032(8) 0.054(12) -0.001(7) 0.008(8) -0.008(8)
C21 0.046(11) 0.059(12) 0.053(12) -0.008(9) 0.002(9) -0.003(10)
C22 0.12(2) 0.047(13) 0.10(2) -0.043(14) -0.060(18) 0.010(13)
C23 0.038(12) 0.101(19) 0.23(4) -0.003(12) 0.080(19) 0.09(2)
C24 0.23(4) 0.037(14) 0.13(3) -0.025(16) 0.13(3) -0.008(14)
C25 0.15(3) 0.12(2) 0.10(2) -0.11(2) -0.09(2) 0.052(18)
C26 0.047(11) 0.104(18) 0.033(10) 0.025(12) 0.008(9) 0.023(11)
C27 0.030(9) 0.017(8) 0.16(2) -0.005(7) 0.025(12) -0.020(11)
C28 0.020(8) 0.038(11) 0.14(2) 0.026(7) 0.038(11) 0.027(11)
S5 0.146(7) 0.069(4) 0.083(4) -0.043(4) 0.073(5) -0.025(3)
O12 0.024(6) 0.097(11) 0.069(9) 0.008(7) 0.008(6) 0.005(8)
C29 0.11(5) 1.3(3) 0.54(15) 0.15(11) 0.15(7) 0.63(18)
C30 0.19(4) 0.084(18) 0.17(4) -0.05(3) 0.10(3) -0.05(2)

loop_
_atom_type_symbol
_atom_type_scat_dispersion_real
_atom_type_scat_dispersion_imag
_atom_type_scat_Cromer_Mann_a1
_atom_type_scat_Cromer_Mann_a2
_atom_type_scat_Cromer_Mann_a3
_atom_type_scat_Cromer_Mann_a4
_atom_type_scat_Cromer_Mann_b1
_atom_type_scat_Cromer_Mann_b2
_atom_type_scat_Cromer_Mann_b3
_atom_type_scat_Cromer_Mann_b4
_atom_type_scat_Cromer_Mann_c
_atom_type_scat_source
_atom_type_scat_dispersion_source
C 0.00347 0.00161 2.31000 1.02000 1.58860 0.86500 20.84390 10.20750 0.56870 51.65120 0.215599998832 'International Tables Volume C Table 6.1.1.4 (pp. 500-502)' 'Henke, Gullikson and Davis, At. Data and Nucl. Data Tables, 1993, 54, 2'
H 0.00000 0.00000 0.49300 0.32291 0.14019 0.04081 10.51090 26.12570 3.14236 57.79970 0.0030380000826 'International Tables Volume C Table 6.1.1.4 (pp. 500-502)' 'Henke, Gullikson and Davis, At. Data and Nucl. Data Tables, 1993, 54, 2'
Zn 0.31207 1.46666 14.07430 7.03180 5.16520 2.41000 3.26550 0.23330 10.31630 58.70970 1.30410003662 'International Tables Volume C Table 6.1.1.4 (pp. 500-502)' 'Henke, Gullikson and Davis, At. Data and Nucl. Data Tables, 1993, 54, 2'
O 0.01158 0.00611 3.04850 2.28680 1.54630 0.86700 13.27710 5.70110 0.32390 32.90890 0.250800013542 'International Tables Volume C Table 6.1.1.4 (pp. 500-502)' 'Henke, Gullikson and Davis, At. Data and Nucl. Data Tables, 1993, 54, 2'
N 0.00653 0.00323 12.21260 3.13220 2.01250 1.16630 0.00570 9.89330 28.99750 0.58260 -11.5290002823 'International Tables Volume C Table 6.1.1.4 (pp. 500-502)' 'Henke, Gullikson and Davis, At. Data and Nucl. Data Tables, 1993, 54, 2'
S 0.12424 0.12443 6.90530 5.20340 1.43790 1.58630 1.46790 22.21510 0.25360 56.17200 0.866900026798 'International Tables Volume C Table 6.1.1.4 (pp. 500-502)' 'Henke, Gullikson and Davis, At. Data and Nucl. Data Tables, 1993, 54, 2'

loop_
_geom_angle_atom_site_label_1
_geom_angle_atom_site_label_2
_geom_angle_atom_site_label_3
_geom_angle
_geom_angle_site_symmetry_1
_geom_angle_site_symmetry_3
_geom_angle_publ_flag
O3 Zn1 O2 130.5(5) 4_535 . ?
N3 Zn1 O2 113.5(4) . . ?
N3 Zn1 O3 92.8(4) . 4_535 ?
N5 Zn1 O2 113.7(4) . . ?
N5 Zn1 O3 95.2(4) . 4_535 ?
N5 Zn1 N3 107.6(5) . . ?
O8 Zn2 O5 122.7(5) 4_545 . ?
N2 Zn2 O5 119.9(5) . . ?
N2 Zn2 O8 99.1(4) . 4_545 ?
N4 Zn2 O5 111.6(4) . . ?
N4 Zn2 O8 94.2(4) . 4_545 ?
N4 Zn2 N2 105.5(4) . . ?
O10 Zn3 O9 90.8(6) . . ?
O11 Zn3 O9 92.3(6) . . ?
O11 Zn3 O10 176.9(4) . . ?
O13 Zn3 O9 176.3(4) . . ?
O13 Zn3 O10 88.7(5) . . ?
O13 Zn3 O11 88.2(5) . . ?
N1 Zn3 O9 85.1(4) 1_455 . ?
N1 Zn3 O10 87.6(4) 1_455 . ?
N1 Zn3 O11 92.1(4) 1_455 . ?
N1 Zn3 O13 91.2(4) 1_455 . ?
N6 Zn3 O9 92.8(4) . . ?
N6 Zn3 O10 90.6(4) . . ?
N6 Zn3 O11 89.9(4) . . ?
N6 Zn3 O13 90.9(4) . . ?
N6 Zn3 N1 177.2(4) . 1_455 ?
C25 S1 O13 106.1(10) . . ?
C26 S1 O13 105.9(9) . . ?
C26 S1 C25 101.0(11) . . ?
C23 S2 O10 101.8(8) . . ?
C24 S2 O10 102.0(9) . . ?
C24 S2 C23 97.6(12) . . ?
C27 S3 O11 106.1(8) . . ?
C28 S3 O11 103.7(8) . . ?
C28 S3 C27 97.1(9) . . ?
C21 S4 O9 104.9(8) . . ?
C22 S4 O9 105.3(11) . . ?
C22 S4 C21 99.5(11) . . ?
C1 O2 Zn1 100.4(11) . . ?
C6 O3 Zn1 95.6(10) . 4_434 ?
C9 O5 Zn2 104.0(10) . . ?
C14 O8 Zn2 96.8(12) . 4_444 ?
S4 O9 Zn3 120.6(7) . . ?
S2 O10 Zn3 126.0(5) . . ?
S3 O11 Zn3 119.6(6) . . ?
S1 O13 Zn3 122.7(7) . . ?
C17 N1 Zn3 126.5(10) . 1_655 ?
C18 N1 Zn3 129.5(10) . 1_655 ?
C18 N1 C17 104.0(13) . . ?
N3 N2 Zn2 124.5(8) . . ?
C17 N2 Zn2 125.9(11) . . ?
C17 N2 N3 105.4(12) . . ?
N2 N3 Zn1 123.2(9) . . ?
C18 N3 Zn1 131.0(11) . . ?
C18 N3 N2 105.5(11) . . ?
N5 N4 Zn2 124.0(8) . . ?
C20 N4 Zn2 128.4(11) . . ?
C20 N4 N5 106.8(12) . . ?
N4 N5 Zn1 127.4(8) . . ?
C19 N5 Zn1 125.4(13) . . ?
C19 N5 N4 106.8(13) . . ?
C19 N6 Zn3 128.8(11) . . ?
C20 N6 Zn3 129.1(10) . . ?
C20 N6 C19 101.0(14) . . ?
O2 C1 O1 121.1(16) . . ?
C2 C1 O1 116.6(15) . . ?
C2 C1 O2 122.3(15) . . ?
C3 C2 C1 121.1(15) . . ?
C8 C2 C1 119.7(16) . . ?
C8 C2 C3 118.6(16) . . ?
H3 C3 C2 119.9(10) . . ?
C4 C3 C2 120.3(18) . . ?
C4 C3 H3 119.9(11) . . ?
H4 C4 C3 120.9(11) . . ?
C5 C4 C3 118.3(17) . . ?
C5 C4 H4 120.9(10) . . ?
C6 C5 C4 114.2(15) . . ?
C7 C5 C4 123.1(16) . . ?
C7 C5 C6 122.6(17) . . ?
O4 C6 O3 125.2(15) . . ?
C5 C6 O3 120.1(17) . . ?
C5 C6 O4 114.6(15) . . ?
H7 C7 C5 119.9(11) . . ?
C8 C7 C5 120.1(17) . . ?
C8 C7 H7 119.9(11) . . ?
C7 C8 C2 118.2(17) . . ?
H8 C8 C2 120.9(11) . . ?
H8 C8 C7 120.9(11) . . ?
O6 C9 O5 122.3(15) . . ?
C10 C9 O5 114.4(15) . . ?
C10 C9 O6 123.2(16) . . ?
C11 C10 C9 117.9(16) . . ?
C16 C10 C9 123.6(17) . . ?
C16 C10 C11 118.5(17) . . ?
H11 C11 C10 122.0(10) . . ?
C12 C11 C10 116.1(15) . . ?
C12 C11 H11 122.0(9) . . ?
H12 C12 C11 117.7(9) . . ?
C13 C12 C11 124.6(15) . . ?
C13 C12 H12 117.7(10) . . ?
C14 C13 C12 124.0(17) . . ?
C15 C13 C12 122.3(17) . . ?
C15 C13 C14 113.7(17) . . ?
O8 C14 O7 116.2(16) . . ?
C13 C14 O7 122.3(15) . . ?
C13 C14 O8 121(2) . . ?
H15 C15 C13 122.9(11) . . ?
C16 C15 C13 114.2(16) . . ?
C16 C15 H15 122.9(11) . . ?
C15 C16 C10 124.2(17) . . ?
H16 C16 C10 117.9(11) . . ?
H16 C16 C15 117.9(11) . . ?
N2 C17 N1 112.1(15) . . ?
H17 C17 N1 123.9(9) . . ?
H17 C17 N2 123.9(10) . . ?
N3 C18 N1 112.7(14) . . ?
H18 C18 N1 123.7(8) . . ?
H18 C18 N3 123.7(9) . . ?
N6 C19 N5 112.9(16) . . ?
H19 C19 N5 123.5(11) . . ?
H19 C19 N6 123.5(9) . . ?
N6 C20 N4 112.3(14) . . ?
H20 C20 N4 123.9(9) . . ?
H20 C20 N6 123.9(8) . . ?
H21a C21 S4 109.5 . . ?
H21b C21 S4 109.5 . . ?
H21b C21 H21a 109.5 . . ?
H21c C21 S4 109.5 . . ?
H21c C21 H21a 109.5 . . ?
H21c C21 H21b 109.5 . . ?
H22a C22 S4 109.5 . . ?
H22b C22 S4 109.5 . . ?
H22b C22 H22a 109.5 . . ?
H22c C22 S4 109.5 . . ?
H22c C22 H22a 109.5 . . ?
H22c C22 H22b 109.5 . . ?
H23a C23 S2 109.5 . . ?
H23b C23 S2 109.5 . . ?
H23b C23 H23a 109.5 . . ?
H23c C23 S2 109.5 . . ?
H23c C23 H23a 109.5 . . ?
H23c C23 H23b 109.5 . . ?
H24a C24 S2 109.5 . . ?
H24b C24 S2 109.5 . . ?
H24b C24 H24a 109.5 . . ?
H24c C24 S2 109.5 . . ?
H24c C24 H24a 109.5 . . ?
H24c C24 H24b 109.5 . . ?
H25a C25 S1 109.5 . . ?
H25b C25 S1 109.5 . . ?
H25b C25 H25a 109.5 . . ?
H25c C25 S1 109.5 . . ?
H25c C25 H25a 109.5 . . ?
H25c C25 H25b 109.5 . . ?
H26a C26 S1 109.5 . . ?
H26b C26 S1 109.5 . . ?
H26b C26 H26a 109.5 . . ?
H26c C26 S1 109.5 . . ?
H26c C26 H26a 109.5 . . ?
H26c C26 H26b 109.5 . . ?
H27a C27 S3 109.5 . . ?
H27b C27 S3 109.5 . . ?
H27b C27 H27a 109.5 . . ?
H27c C27 S3 109.5 . . ?
H27c C27 H27a 109.5 . . ?
H27c C27 H27b 109.5 . . ?
H28a C28 S3 109.5 . . ?
H28b C28 S3 109.5 . . ?
H28b C28 H28a 109.5 . . ?
H28c C28 S3 109.5 . . ?
H28c C28 H28a 109.5 . . ?
H28c C28 H28b 109.5 . . ?
C29 S5 O12 140.7(16) . . ?
C30 S5 O12 98.2(12) . . ?
C30 S5 C29 107(3) . . ?
H29a C29 S5 109.5 . . ?
H29b C29 S5 109.5 . . ?
H29b C29 H29a 109.5 . . ?
H29c C29 S5 109.5 . . ?
H29c C29 H29a 109.5 . . ?
H29c C29 H29b 109.5 . . ?
H30a C30 S5 109.5 . . ?
H30b C30 S5 109.5 . . ?
H30b C30 H30a 109.5 . . ?
H30c C30 S5 109.5 . . ?
H30c C30 H30a 109.5 . . ?
H30c C30 H30b 109.5 . . ?

loop_
_geom_bond_atom_site_label_1
_geom_bond_atom_site_label_2
_geom_bond_distance
_geom_bond_site_symmetry_2
_geom_bond_publ_flag
Zn1 O2 2.238(12) . ?
Zn1 O3 2.339(11) 4_535 ?
Zn1 N3 2.258(12) . ?
Zn1 N5 2.274(12) . ?
Zn2 O5 2.198(12) . ?
Zn2 O8 2.343(10) 4_545 ?
Zn2 N2 2.320(13) . ?
Zn2 N4 2.236(12) . ?
Zn3 O9 2.312(12) . ?
Zn3 O10 2.293(10) . ?
Zn3 O11 2.309(14) . ?
Zn3 O13 2.358(12) . ?
Zn3 N1 2.252(11) 1_455 ?
Zn3 N6 2.249(13) . ?
S1 O13 1.473(12) . ?
S1 C25 1.83(3) . ?
S1 C26 1.799(19) . ?
S2 O10 1.509(10) . ?
S2 C23 1.832(16) . ?
S2 C24 1.79(2) . ?
S3 O11 1.553(13) . ?
S3 C27 1.72(2) . ?
S3 C28 1.806(19) . ?
S4 O9 1.558(11) . ?
S4 C21 1.83(2) . ?
S4 C22 1.74(3) . ?
O1 C1 1.268(19) . ?
O2 C1 1.17(2) . ?
O3 C6 1.24(2) . ?
O4 C6 1.29(2) . ?
O5 C9 1.33(2) . ?
O6 C9 1.21(2) . ?
O7 C14 1.37(3) . ?
O8 C14 1.283(19) . ?
N1 C17 1.34(2) . ?
N1 C18 1.334(19) . ?
N2 N3 1.39(2) . ?
N2 C17 1.34(2) . ?
N3 C18 1.328(18) . ?
N4 N5 1.37(2) . ?
N4 C20 1.302(19) . ?
N5 C19 1.313(19) . ?
N6 C19 1.36(2) . ?
N6 C20 1.40(2) . ?
C1 C2 1.50(2) . ?
C2 C3 1.41(3) . ?
C2 C8 1.39(3) . ?
C3 H3 0.9500 . ?
C3 C4 1.38(2) . ?
C4 H4 0.9500 . ?
C4 C5 1.42(3) . ?
C5 C6 1.55(2) . ?
C5 C7 1.27(2) . ?
C7 H7 0.9500 . ?
C7 C8 1.45(2) . ?
C8 H8 0.9500 . ?
C9 C10 1.50(2) . ?
C10 C11 1.42(2) . ?
C10 C16 1.33(2) . ?
C11 H11 0.9500 . ?
C11 C12 1.38(2) . ?
C12 H12 0.9500 . ?
C12 C13 1.27(2) . ?
C13 C14 1.45(3) . ?
C13 C15 1.39(3) . ?
C15 H15 0.9500 . ?
C15 C16 1.41(3) . ?
C16 H16 0.9500 . ?
C17 H17 0.9500 . ?
C18 H18 0.9500 . ?
C19 H19 0.9500 . ?
C20 H20 0.9500 . ?
C21 H21a 0.9800 . ?
C21 H21b 0.9800 . ?
C21 H21c 0.9800 . ?
C22 H22a 0.9800 . ?
C22 H22b 0.9800 . ?
C22 H22c 0.9800 . ?
C23 H23a 0.9800 . ?
C23 H23b 0.9800 . ?
C23 H23c 0.9800 . ?
C24 H24a 0.9800 . ?
C24 H24b 0.9800 . ?
C24 H24c 0.9800 . ?
C25 H25a 0.9800 . ?
C25 H25b 0.9800 . ?
C25 H25c 0.9800 . ?
C26 H26a 0.9800 . ?
C26 H26b 0.9800 . ?
C26 H26c 0.9800 . ?
C27 H27a 0.9800 . ?
C27 H27b 0.9800 . ?
C27 H27c 0.9800 . ?
C28 H28a 0.9800 . ?
C28 H28b 0.9800 . ?
C28 H28c 0.9800 . ?
S5 O12 1.514(14) . ?
S5 C29 1.74(8) . ?
S5 C30 1.62(3) . ?
C29 H29a 0.9800 . ?
C29 H29b 0.9800 . ?
C29 H29c 0.9800 . ?
C30 H30a 0.9800 . ?
C30 H30b 0.9800 . ?
C30 H30c 0.9800 . ?
